data_4318264
loop_
_publ_author_name
'Zengquan Qin'
'Michael C. Jennings'
'Richard J. Puddephatt'

_publ_section_title
;
 Molecular Triangle of Palladium(II) and Its Anion Binding Properties
;
_journal_name_full 'Inorganic Chemistry'
_journal_page_first 3967
_journal_page_last 3974
_journal_paper_doi 10.1021/ic020227q
_journal_volume 41
_journal_year 2002
_chemical_formula_sum 'C74.25 H94.5 Cl3 N12 O17.75 Pd3'
_chemical_formula_weight 1864.67
_chemical_name_systematic
;
  ?
;
_space_group_IT_number 148
_symmetry_cell_setting rhombohedral
_symmetry_space_group_name_Hall '-R 3'
_symmetry_space_group_name_H-M 'R -3 :H'
_atom_sites_solution_hydrogens geom
_atom_sites_solution_primary direct
_atom_sites_solution_secondary difmap
_audit_creation_method SHELXL-97
_cell_angle_alpha 90.00
_cell_angle_beta 90.00
_cell_angle_gamma 120.00
_cell_formula_units_Z 18
_cell_length_a 58.3769(8)
_cell_length_b 58.3769(8)
_cell_length_c 16.4532(2)
_cell_measurement_temperature 200(2)
_cell_volume 48558.3(11)
_computing_cell_refinement 'Nonius DENZO'
_computing_data_collection 'Nonius COLLECT'
_computing_data_reduction 'Nonius DENZO'
_computing_molecular_graphics 'Bruker SHELXTL'
_computing_publication_material 'Bruker SHELXTL'
_computing_structure_refinement 'SHELXL-97 (Sheldrick, 1997)'
_computing_structure_solution 'SHELXS-97 (Sheldrick, 1990)'
_diffrn_ambient_temperature 200(2)
_diffrn_measured_fraction_theta_full 0.998
_diffrn_measured_fraction_theta_max 0.998
_diffrn_measurement_device_type 'Nonius Kappa-CCD'
_diffrn_measurement_method 'phi/omega scans'
_diffrn_radiation_monochromator graphite
_diffrn_radiation_source 'fine-focus sealed tube'
_diffrn_radiation_type MoK\a
_diffrn_radiation_wavelength 0.71073
_diffrn_reflns_av_R_equivalents 0.119
_diffrn_reflns_av_sigmaI/netI 0.0720
_diffrn_reflns_limit_h_max 67
_diffrn_reflns_limit_h_min -67
_diffrn_reflns_limit_k_max 57
_diffrn_reflns_limit_k_min -57
_diffrn_reflns_limit_l_max 16
_diffrn_reflns_limit_l_min -18
_diffrn_reflns_number 108674
_diffrn_reflns_theta_full 24.09
_diffrn_reflns_theta_max 24.09
_diffrn_reflns_theta_min 1.85
_exptl_absorpt_coefficient_mu 0.624
_exptl_absorpt_correction_T_max 0.9695
_exptl_absorpt_correction_T_min 0.8397
_exptl_absorpt_correction_type integration
_exptl_crystal_colour colourless
_exptl_crystal_density_diffrn 1.148
_exptl_crystal_density_method 'not measured'
_exptl_crystal_description needle
_exptl_crystal_F_000 17190
_exptl_crystal_size_max 0.29
_exptl_crystal_size_mid 0.06
_exptl_crystal_size_min 0.05
_refine_diff_density_max 1.004
_refine_diff_density_min -1.619
_refine_diff_density_rms 0.139
_refine_ls_extinction_method none
_refine_ls_goodness_of_fit_ref 1.043
_refine_ls_hydrogen_treatment mixed
_refine_ls_matrix_type full
_refine_ls_number_parameters 994
_refine_ls_number_reflns 17098
_refine_ls_number_restraints 21
_refine_ls_restrained_S_all 1.046
_refine_ls_R_factor_all 0.1164
_refine_ls_R_factor_gt 0.0714
_refine_ls_shift/su_max 2.474
_refine_ls_shift/su_mean 0.045
_refine_ls_structure_factor_coef Fsqd
_refine_ls_weighting_details 'calc w=1/[\s^2^(Fo^2^)+(0.1353P)^2^+337.9854P] where P=(Fo^2^+2Fc^2^)/3'
_refine_ls_weighting_scheme calc
_refine_ls_wR_factor_gt 0.2088
_refine_ls_wR_factor_ref 0.2404
_reflns_number_gt 11035
_reflns_number_total 17098
_reflns_threshold_expression >2sigma(I)
_cod_data_source_file ic020227q_4.cif
_cod_data_source_block complex5c
_cod_depositor_comments
;
The following automatic conversions were performed:

'_symmetry_cell_setting' value 'Rhombohedral' changed to
'rhombohedral' according to the built-in table from CIF Core
dictionary named 'cif_core.dic' version 2.4.1 from 2010-06-29.

Automatic conversion script
Id: cif_fix_values 1646 2011-03-28 12:23:43Z adriana 
;
_cod_original_cell_volume 48558.2(11)
_cod_original_sg_symbol_H-M 'R -3'
_cod_original_formula_sum 'C74.25 H94.50 Cl3 N12 O17.75 Pd3'
_cod_database_code 4318264

loop_
_symmetry_equiv_pos_as_xyz
'x, y, z'
'-y, x-y, z'
'-x+y, -x, z'
'x+2/3, y+1/3, z+1/3'
'-y+2/3, x-y+1/3, z+1/3'
'-x+y+2/3, -x+1/3, z+1/3'
'x+1/3, y+2/3, z+2/3'
'-y+1/3, x-y+2/3, z+2/3'
'-x+y+1/3, -x+2/3, z+2/3'
'-x, -y, -z'
'y, -x+y, -z'
'x-y, x, -z'
'-x+2/3, -y+1/3, -z+1/3'
'y+2/3, -x+y+1/3, -z+1/3'
'x-y+2/3, x+1/3, -z+1/3'
'-x+1/3, -y+2/3, -z+2/3'
'y+1/3, -x+y+2/3, -z+2/3'
'x-y+1/3, x+2/3, -z+2/3'

loop_
_atom_site_label
_atom_site_type_symbol
_atom_site_fract_x
_atom_site_fract_y
_atom_site_fract_z
_atom_site_U_iso_or_equiv
_atom_site_adp_type
_atom_site_occupancy
_atom_site_symmetry_multiplicity
_atom_site_calc_flag
_atom_site_refinement_flags
_atom_site_disorder_assembly
_atom_site_disorder_group
PdA Pd 0.116825(12) -0.143715(12) 0.85205(3) 0.0425(2) Uani 1 1 d . . .
PdB Pd 0.005153(11) -0.225066(12) 0.83629(3) 0.0412(2) Uani 1 1 d . . .
PdC Pd 0.052446(12) -0.154350(12) 0.55771(3) 0.0430(2) Uani 1 1 d . . .
N1A N 0.15370(12) -0.12595(12) 0.8057(4) 0.0445(16) Uani 1 1 d . . .
C2A C 0.16211(17) -0.11050(17) 0.7396(5) 0.054(2) Uani 1 1 d . . .
H2AA H 0.1498 -0.1077 0.7100 0.065 Uiso 1 1 calc R . .
C3A C 0.18768(17) -0.09857(18) 0.7131(5) 0.058(2) Uani 1 1 d . . .
H3AA H 0.1926 -0.0877 0.6659 0.069 Uiso 1 1 calc R . .
C4A C 0.20670(15) -0.10194(16) 0.7538(4) 0.047(2) Uani 1 1 d . . .
C5A C 0.19750(16) -0.11842(16) 0.8221(4) 0.047(2) Uani 1 1 d . . .
H5AA H 0.2094 -0.1219 0.8517 0.056 Uiso 1 1 calc R . .
C6A C 0.17144(14) -0.12971(15) 0.8476(4) 0.0396(18) Uani 1 1 d . . .
C7A C 0.16115(15) -0.14518(15) 0.9230(4) 0.0412(18) Uani 1 1 d . . .
C8A C 0.17629(16) -0.14843(15) 0.9801(4) 0.0437(19) Uani 1 1 d . . .
H8AA H 0.1944 -0.1422 0.9690 0.052 Uiso 1 1 calc R . .
C9A C 0.16578(15) -0.16059(16) 1.0534(5) 0.0458(19) Uani 1 1 d . . .
C10A C 0.13920(17) -0.16968(17) 1.0650(5) 0.052(2) Uani 1 1 d . . .
H10A H 0.1311 -0.1783 1.1145 0.063 Uiso 1 1 calc R . .
C11A C 0.12432(16) -0.16653(16) 1.0062(5) 0.049(2) Uani 1 1 d . . .
H11A H 0.1060 -0.1733 1.0156 0.059 Uiso 1 1 calc R . .
N12A N 0.13500(12) -0.15408(13) 0.9356(4) 0.0456(16) Uani 1 1 d . . .
C13A C 0.23519(17) -0.08704(18) 0.7274(5) 0.057(2) Uani 1 1 d . . .
C14A C 0.2374(2) -0.0900(2) 0.6349(5) 0.079(3) Uani 1 1 d . . .
H14A H 0.2311 -0.1086 0.6218 0.118 Uiso 1 1 calc R . .
H14B H 0.2559 -0.0792 0.6182 0.118 Uiso 1 1 calc R . .
H14C H 0.2266 -0.0840 0.6061 0.118 Uiso 1 1 calc R . .
C15A C 0.25197(17) -0.0961(2) 0.7722(6) 0.074(3) Uani 1 1 d . . .
H15A H 0.2505 -0.0942 0.8309 0.111 Uiso 1 1 calc R . .
H15B H 0.2705 -0.0852 0.7555 0.111 Uiso 1 1 calc R . .
H15C H 0.2457 -0.1147 0.7592 0.111 Uiso 1 1 calc R . .
C16A C 0.2449(2) -0.0581(2) 0.7432(7) 0.084(3) Uani 1 1 d . . .
H16A H 0.2437 -0.0554 0.8014 0.125 Uiso 1 1 calc R . .
H16B H 0.2340 -0.0526 0.7127 0.125 Uiso 1 1 calc R . .
H16C H 0.2634 -0.0476 0.7257 0.125 Uiso 1 1 calc R . .
C17A C 0.18345(16) -0.16282(17) 1.1192(5) 0.051(2) Uani 1 1 d . . .
C18A C 0.19694(19) -0.1778(2) 1.0863(5) 0.067(3) Uani 1 1 d . . .
H18A H 0.2070 -0.1689 1.0373 0.101 Uiso 1 1 calc R . .
H18B H 0.1835 -0.1960 1.0729 0.101 Uiso 1 1 calc R . .
H18C H 0.2089 -0.1780 1.1276 0.101 Uiso 1 1 calc R . .
C19A C 0.1678(2) -0.1769(2) 1.1960(5) 0.072(3) Uani 1 1 d . . .
H19A H 0.1593 -0.1673 1.2178 0.108 Uiso 1 1 calc R . .
H19B H 0.1799 -0.1772 1.2368 0.108 Uiso 1 1 calc R . .
H19C H 0.1543 -0.1950 1.1825 0.108 Uiso 1 1 calc R . .
C20A C 0.20425(18) -0.13495(19) 1.1411(5) 0.061(2) Uani 1 1 d . . .
H20A H 0.2144 -0.1258 1.0925 0.092 Uiso 1 1 calc R . .
H20B H 0.2162 -0.1354 1.1821 0.092 Uiso 1 1 calc R . .
H20C H 0.1957 -0.1255 1.1631 0.092 Uiso 1 1 calc R . .
N21A N 0.08014(12) -0.16204(13) 0.9034(3) 0.0440(16) Uani 1 1 d . . .
C22A C 0.06004(15) -0.18404(15) 0.8757(4) 0.0410(18) Uani 1 1 d . . .
H22A H 0.0640 -0.1935 0.8365 0.049 Uiso 1 1 calc R . .
N23A N 0.03525(12) -0.19425(13) 0.8965(3) 0.0427(15) Uani 1 1 d . . .
C24A C 0.02816(18) -0.18113(18) 0.9542(5) 0.054(2) Uani 1 1 d . . .
C25A C 0.04932(18) -0.15785(18) 0.9873(5) 0.057(2) Uani 1 1 d . . .
H25A H 0.0456 -0.1488 1.0286 0.068 Uiso 1 1 calc R . .
C26A C 0.07471(18) -0.14783(18) 0.9626(5) 0.051(2) Uani 1 1 d . . .
O27A O 0.0941(3) -0.1268(3) 0.9833(8) 0.076(4) Uani 0.50 1 d P . .
O28A O 0.0036(2) -0.1910(2) 0.9689(6) 0.056(3) Uani 0.50 1 d P . .
N1B N 0.00209(12) -0.25369(13) 0.9097(3) 0.0427(16) Uani 1 1 d . . .
C2B C 0.01488(16) -0.25036(18) 0.9806(5) 0.051(2) Uani 1 1 d . . .
H2BA H 0.0268 -0.2329 0.9988 0.061 Uiso 1 1 calc R . .
C3B C 0.01112(17) -0.27171(18) 1.0279(5) 0.053(2) Uani 1 1 d . . .
H3BA H 0.0204 -0.2687 1.0778 0.063 Uiso 1 1 calc R . .
C4B C -0.00576(15) -0.29703(17) 1.0031(4) 0.0441(19) Uani 1 1 d . A .
C5B C -0.01897(15) -0.30059(16) 0.9293(4) 0.0439(19) Uani 1 1 d . . .
H5BA H -0.0305 -0.3179 0.9096 0.053 Uiso 1 1 calc R . .
C6B C -0.01528(15) -0.27902(17) 0.8853(4) 0.0439(19) Uani 1 1 d . . .
C7B C -0.02937(15) -0.28038(16) 0.8098(4) 0.0423(19) Uani 1 1 d . . .
C8B C -0.04775(17) -0.30408(17) 0.7726(5) 0.050(2) Uani 1 1 d . . .
H8BA H -0.0511 -0.3205 0.7949 0.060 Uiso 1 1 calc R . .
C9B C -0.06115(16) -0.30380(17) 0.7030(5) 0.048(2) Uani 1 1 d . . .
C10B C -0.05539(17) -0.27898(18) 0.6743(5) 0.057(2) Uani 1 1 d . . .
H10B H -0.0643 -0.2777 0.6278 0.068 Uiso 1 1 calc R . .
C11B C -0.03688(16) -0.25627(17) 0.7129(5) 0.051(2) Uani 1 1 d . . .
H11B H -0.0333 -0.2397 0.6916 0.061 Uiso 1 1 calc R . .
N12B N -0.02368(12) -0.25652(13) 0.7791(3) 0.0424(15) Uani 1 1 d . . .
C13B C -0.01034(17) -0.32153(18) 1.0529(5) 0.050(2) Uani 1 1 d . . .
C14B C 0.0045(5) -0.3136(4) 1.1352(10) 0.080(6) Uani 0.60 1 d P A 1
H14D H -0.0060 -0.3102 1.1750 0.120 Uiso 0.60 1 calc PR A 1
H14E H 0.0217 -0.2976 1.1280 0.120 Uiso 0.60 1 calc PR A 1
H14F H 0.0071 -0.3280 1.1548 0.120 Uiso 0.60 1 calc PR A 1
C15B C -0.0393(4) -0.3394(4) 1.0684(11) 0.074(5) Uani 0.60 1 d P A 1
H15D H -0.0489 -0.3301 1.0551 0.111 Uiso 0.60 1 calc PR A 1
H15E H -0.0421 -0.3445 1.1259 0.111 Uiso 0.60 1 calc PR A 1
H15F H -0.0459 -0.3552 1.0345 0.111 Uiso 0.60 1 calc PR A 1
C16B C -0.0016(4) -0.3371(3) 1.0044(10) 0.066(4) Uani 0.60 1 d P A 1
H16D H -0.0158 -0.3486 0.9669 0.098 Uiso 0.60 1 calc PR A 1
H16E H 0.0024 -0.3479 1.0408 0.098 Uiso 0.60 1 calc PR A 1
H16F H 0.0142 -0.3250 0.9734 0.098 Uiso 0.60 1 calc PR A 1
C14B C -0.0298(7) -0.3480(6) 1.0127(18) 0.097(10) Uani 0.40 1 d P A 2
H14G H -0.0473 -0.3496 1.0090 0.145 Uiso 0.40 1 calc PR A 2
H14H H -0.0310 -0.3626 1.0454 0.145 Uiso 0.40 1 calc PR A 2
H14I H -0.0235 -0.3487 0.9580 0.145 Uiso 0.40 1 calc PR A 2
C15B C 0.0184(9) -0.3190(10) 1.062(4) 0.19(3) Uani 0.40 1 d P A 2
H15G H 0.0235 -0.3235 1.0104 0.284 Uiso 0.40 1 calc PR A 2
H15H H 0.0176 -0.3311 1.1045 0.284 Uiso 0.40 1 calc PR A 2
H15I H 0.0314 -0.3008 1.0771 0.284 Uiso 0.40 1 calc PR A 2
C16B C -0.0203(14) -0.3205(10) 1.132(3) 0.18(3) Uani 0.40 1 d P A 2
H16G H -0.0373 -0.3210 1.1255 0.277 Uiso 0.40 1 calc PR A 2
H16H H -0.0077 -0.3040 1.1589 0.277 Uiso 0.40 1 calc PR A 2
H16I H -0.0229 -0.3356 1.1640 0.277 Uiso 0.40 1 calc PR A 2
C17B C -0.08016(18) -0.32881(18) 0.6561(5) 0.059(2) Uani 1 1 d . . .
C18B C -0.0665(2) -0.3290(3) 0.5783(7) 0.102(4) Uani 1 1 d . . .
H18D H -0.0504 -0.3296 0.5914 0.152 Uiso 1 1 calc R . .
H18E H -0.0618 -0.3130 0.5469 0.152 Uiso 1 1 calc R . .
H18F H -0.0783 -0.3446 0.5461 0.152 Uiso 1 1 calc R . .
C19B C -0.0880(2) -0.3536(2) 0.7053(7) 0.085(3) Uani 1 1 d . . .
H19D H -0.0722 -0.3546 0.7184 0.128 Uiso 1 1 calc R . .
H19E H -0.1003 -0.3691 0.6736 0.128 Uiso 1 1 calc R . .
H19F H -0.0966 -0.3529 0.7557 0.128 Uiso 1 1 calc R . .
C20B C -0.10577(18) -0.3282(2) 0.6370(6) 0.072(3) Uani 1 1 d . . .
H20D H -0.1145 -0.3283 0.6879 0.108 Uiso 1 1 calc R . .
H20E H -0.1177 -0.3438 0.6048 0.108 Uiso 1 1 calc R . .
H20F H -0.1014 -0.3122 0.6061 0.108 Uiso 1 1 calc R . .
N21B N 0.00572(12) -0.19786(13) 0.7582(4) 0.0440(16) Uani 1 1 d . . .
C22B C 0.02168(15) -0.18912(15) 0.6936(4) 0.0422(18) Uani 1 1 d . . .
H22B H 0.0322 -0.1970 0.6823 0.051 Uiso 1 1 calc R . .
N23B N 0.02383(13) -0.17030(13) 0.6443(3) 0.0464(16) Uani 1 1 d . . .
C24B C 0.00887(18) -0.1580(2) 0.6590(5) 0.061(2) Uani 1 1 d . . .
C25B C -0.00806(19) -0.1668(2) 0.7249(6) 0.065(3) Uani 1 1 d . . .
H25B H -0.0188 -0.1592 0.7356 0.078 Uiso 1 1 calc R . .
C26B C -0.00973(17) -0.18669(19) 0.7760(5) 0.055(2) Uani 1 1 d . . .
O27B O -0.0222(3) -0.1938(3) 0.8422(8) 0.082(4) Uani 0.50 1 d P . .
O28B O 0.0120(2) -0.1402(3) 0.6109(7) 0.065(3) Uani 0.50 1 d P . .
N1C N 0.02883(13) -0.17203(14) 0.4626(4) 0.0489(17) Uani 1 1 d . . .
C2C C 0.00227(17) -0.1872(2) 0.4640(5) 0.063(3) Uani 1 1 d . . .
H2CA H -0.0065 -0.1918 0.5151 0.075 Uiso 1 1 calc R . .
C3C C -0.01259(18) -0.1962(2) 0.3944(5) 0.069(3) Uani 1 1 d . . .
H3CA H -0.0313 -0.2067 0.3980 0.082 Uiso 1 1 calc R . .
C4C C -0.00059(17) -0.1902(2) 0.3196(5) 0.066(3) Uani 1 1 d . . .
C5C C 0.02686(17) -0.17492(19) 0.3182(5) 0.062(3) Uani 1 1 d . . .
H5CA H 0.0360 -0.1707 0.2677 0.074 Uiso 1 1 calc R . .
C6C C 0.04077(15) -0.16595(17) 0.3890(4) 0.048(2) Uani 1 1 d . . .
C7C C 0.06956(16) -0.14791(16) 0.3923(4) 0.0454(19) Uani 1 1 d . . .
C8C C 0.08558(16) -0.13992(16) 0.3239(5) 0.050(2) Uani 1 1 d . . .
H8CA H 0.0784 -0.1467 0.2718 0.060 Uiso 1 1 calc R . .
C9C C 0.11263(16) -0.12163(17) 0.3328(5) 0.050(2) Uani 1 1 d . . .
C10C C 0.12204(17) -0.11310(17) 0.4105(5) 0.054(2) Uani 1 1 d . . .
H10C H 0.1402 -0.1007 0.4188 0.065 Uiso 1 1 calc R . .
C11C C 0.10515(16) -0.12249(16) 0.4756(5) 0.050(2) Uani 1 1 d . . .
H11C H 0.1122 -0.1165 0.5285 0.060 Uiso 1 1 calc R . .
N12C N 0.07950(12) -0.13955(12) 0.4682(3) 0.0423(15) Uani 1 1 d . . .
C13C C -0.0168(2) -0.2008(3) 0.2403(6) 0.090(4) Uani 1 1 d . . .
C14C C -0.0435(2) -0.2033(4) 0.2504(7) 0.171(9) Uani 1 1 d . . .
H14J H -0.0526 -0.2148 0.2969 0.257 Uiso 1 1 calc R . .
H14K H -0.0540 -0.2111 0.2010 0.257 Uiso 1 1 calc R . .
H14L H -0.0414 -0.1858 0.2597 0.257 Uiso 1 1 calc R . .
C15C C -0.0203(4) -0.2283(3) 0.2268(10) 0.183(9) Uani 1 1 d . . .
H15J H -0.0297 -0.2397 0.2731 0.274 Uiso 1 1 calc R . .
H15K H -0.0029 -0.2268 0.2217 0.274 Uiso 1 1 calc R . .
H15L H -0.0305 -0.2360 0.1770 0.274 Uiso 1 1 calc R . .
C16C C -0.0026(2) -0.1832(3) 0.1689(6) 0.135(7) Uani 1 1 d . . .
H16J H -0.0133 -0.1905 0.1197 0.203 Uiso 1 1 calc R . .
H16K H 0.0145 -0.1822 0.1617 0.203 Uiso 1 1 calc R . .
H16L H 0.0002 -0.1654 0.1789 0.203 Uiso 1 1 calc R . .
C17C C 0.13134(18) -0.11132(18) 0.2595(5) 0.058(2) Uani 1 1 d . . .
C18C C 0.1522(3) -0.1199(3) 0.2714(8) 0.124(5) Uani 1 1 d . . .
H18G H 0.1435 -0.1392 0.2711 0.187 Uiso 1 1 calc R . .
H18H H 0.1612 -0.1131 0.3236 0.187 Uiso 1 1 calc R . .
H18I H 0.1652 -0.1127 0.2272 0.187 Uiso 1 1 calc R . .
C19C C 0.1169(2) -0.1223(2) 0.1799(6) 0.097(4) Uani 1 1 d . . .
H19G H 0.1085 -0.1417 0.1804 0.145 Uiso 1 1 calc R . .
H19H H 0.1295 -0.1152 0.1348 0.145 Uiso 1 1 calc R . .
H19I H 0.1034 -0.1172 0.1729 0.145 Uiso 1 1 calc R . .
C20C C 0.1448(2) -0.0812(2) 0.2592(6) 0.084(3) Uani 1 1 d . . .
H20G H 0.1569 -0.0742 0.2130 0.126 Uiso 1 1 calc R . .
H20H H 0.1547 -0.0743 0.3099 0.126 Uiso 1 1 calc R . .
H20I H 0.1314 -0.0759 0.2546 0.126 Uiso 1 1 calc R . .
N21C N 0.07738(13) -0.13305(13) 0.6497(4) 0.0446(16) Uani 1 1 d . . .
C22C C 0.08867(15) -0.14193(16) 0.7009(4) 0.0440(19) Uani 1 1 d . . .
H22C H 0.0875 -0.1584 0.6889 0.053 Uiso 1 1 calc R . .
N23C N 0.10152(13) -0.12946(13) 0.7679(3) 0.0459(16) Uani 1 1 d . . .
C24C C 0.10257(19) -0.10601(17) 0.7891(5) 0.059(2) Uani 1 1 d . . .
C25C C 0.0913(2) -0.09581(18) 0.7373(5) 0.067(3) Uani 1 1 d . . .
H25C H 0.0924 -0.0794 0.7499 0.080 Uiso 1 1 calc R . .
C26C C 0.07845(19) -0.10929(18) 0.6672(5) 0.061(2) Uani 1 1 d . . .
O27C O 0.0666(3) -0.1020(3) 0.6178(9) 0.092(5) Uani 0.50 1 d P . .
O28C O 0.1132(2) -0.0959(2) 0.8587(6) 0.055(3) Uani 0.50 1 d P . .
Cl3 Cl 0.18203(9) -0.06835(9) 0.5174(3) 0.1394(15) Uani 1 1 d . . .
O31 O 0.18000(11) -0.05295(10) 0.4549(3) 0.0512(14) Uani 1 1 d . . .
O32 O 0.18298(12) -0.09047(11) 0.4818(3) 0.0563(15) Uani 1 1 d . . .
O33 O 0.16029(10) -0.07782(11) 0.5701(3) 0.0507(14) Uani 1 1 d . . .
O34 O 0.20569(11) -0.05298(11) 0.5625(4) 0.0674(18) Uani 1 1 d . . .
Cl4 Cl 0.06265(6) -0.20197(7) 1.15185(19) 0.0962(9) Uani 1 1 d . . .
O41 O 0.08756(12) -0.19580(15) 1.1839(4) 0.083(2) Uani 1 1 d . . .
O42 O 0.04235(14) -0.22639(15) 1.1779(5) 0.100(3) Uani 1 1 d . . .
O43 O 0.06478(13) -0.20327(14) 1.0628(3) 0.0745(19) Uani 1 1 d . . .
O44 O 0.05815(16) -0.18065(15) 1.1650(4) 0.089(2) Uani 1 1 d . . .
Cl5 Cl 0.07167(6) -0.21648(6) 0.68263(18) 0.0845(8) Uani 1 1 d . . .
O51 O 0.09367(11) -0.19711(13) 0.7336(4) 0.0677(17) Uani 1 1 d . . .
O52 O 0.04852(11) -0.22744(12) 0.7326(3) 0.0591(15) Uani 1 1 d . . .
O53 O 0.06885(13) -0.20215(13) 0.6172(4) 0.0700(18) Uani 1 1 d . . .
O54 O 0.07717(16) -0.23573(14) 0.6565(5) 0.101(3) Uani 1 1 d . . .
C61 C -0.0756(5) -0.2676(5) 0.9061(13) 0.171(10) Uiso 0.75 1 d PD . .
H61A H -0.0793 -0.2557 0.8737 0.256 Uiso 0.75 1 calc PR . .
H61B H -0.0911 -0.2854 0.9058 0.256 Uiso 0.75 1 calc PR . .
H61C H -0.0604 -0.2681 0.8829 0.256 Uiso 0.75 1 calc PR . .
C62 C -0.0699(3) -0.2584(4) 0.9852(13) 0.154(9) Uiso 0.75 1 d PD . .
C63 C -0.0640(4) -0.2772(4) 1.0237(12) 0.138(7) Uiso 0.75 1 d PD . .
H63A H -0.0615 -0.2737 1.0822 0.207 Uiso 0.75 1 calc PR . .
H63B H -0.0477 -0.2754 1.0003 0.207 Uiso 0.75 1 calc PR . .
H63C H -0.0786 -0.2952 1.0146 0.207 Uiso 0.75 1 calc PR . .
O64 O -0.0693(4) -0.2371(4) 1.0039(12) 0.221(9) Uiso 0.75 1 d PD . .
C71 C -0.0833(3) -0.4087(3) 0.8892(9) 0.139(5) Uiso 1 1 d D . .
H71A H -0.0796 -0.3993 0.9412 0.209 Uiso 1 1 calc R . .
H71B H -0.0791 -0.4229 0.8935 0.209 Uiso 1 1 calc R . .
H71C H -0.1021 -0.4162 0.8759 0.209 Uiso 1 1 calc R . .
C72 C -0.0674(2) -0.3905(3) 0.8263(8) 0.102(4) Uiso 1 1 d D . .
C73 C -0.0728(4) -0.4033(4) 0.7460(10) 0.174(7) Uiso 1 1 d D . .
H73A H -0.0616 -0.3903 0.7051 0.261 Uiso 1 1 calc R . .
H73B H -0.0914 -0.4103 0.7319 0.261 Uiso 1 1 calc R . .
H73C H -0.0689 -0.4178 0.7476 0.261 Uiso 1 1 calc R . .
O74 O -0.0528(2) -0.3668(2) 0.8399(6) 0.124(3) Uiso 1 1 d D . .
C81 C 0.0816(8) -0.0740(9) 0.462(3) 0.49(3) Uiso 1 1 d D . .
H81A H 0.0828 -0.0854 0.4208 0.740 Uiso 1 1 calc R . .
H81B H 0.0737 -0.0642 0.4385 0.740 Uiso 1 1 calc R . .
H81C H 0.0705 -0.0850 0.5073 0.740 Uiso 1 1 calc R . .
C82 C 0.1073(8) -0.0560(7) 0.492(2) 0.44(3) Uiso 1 1 d D . .
C83 C 0.1070(12) -0.0371(10) 0.551(3) 0.60(5) Uiso 1 1 d D . .
H83A H 0.1250 -0.0222 0.5580 0.906 Uiso 1 1 calc R . .
H83B H 0.1002 -0.0460 0.6033 0.906 Uiso 1 1 calc R . .
H83C H 0.0955 -0.0305 0.5308 0.906 Uiso 1 1 calc R . .
O84 O 0.1261(9) -0.0582(12) 0.469(4) 0.94(6) Uiso 1 1 d D . .

loop_
_atom_site_aniso_label
_atom_site_aniso_U_11
_atom_site_aniso_U_22
_atom_site_aniso_U_33
_atom_site_aniso_U_23
_atom_site_aniso_U_13
_atom_site_aniso_U_12
PdA 0.0356(4) 0.0444(4) 0.0372(3) 0.0026(3) -0.0059(2) 0.0123(3)
PdB 0.0351(4) 0.0497(4) 0.0330(3) 0.0039(3) -0.0010(2) 0.0168(3)
PdC 0.0386(4) 0.0505(4) 0.0345(3) 0.0054(3) -0.0023(2) 0.0182(3)
N1A 0.039(4) 0.040(4) 0.040(4) 0.006(3) -0.003(3) 0.009(3)
C2A 0.048(5) 0.059(6) 0.047(5) 0.014(4) -0.006(4) 0.020(5)
C3A 0.045(5) 0.065(6) 0.046(5) 0.024(4) 0.006(4) 0.015(5)
C4A 0.040(5) 0.047(5) 0.041(4) 0.011(4) 0.002(3) 0.011(4)
C5A 0.046(5) 0.049(5) 0.038(4) 0.006(4) -0.006(3) 0.018(4)
C6A 0.032(4) 0.042(5) 0.035(4) 0.002(3) 0.000(3) 0.011(4)
C7A 0.041(5) 0.045(5) 0.034(4) 0.000(3) -0.001(3) 0.019(4)
C8A 0.039(5) 0.044(5) 0.046(4) 0.006(4) 0.001(4) 0.020(4)
C9A 0.039(5) 0.049(5) 0.045(5) 0.003(4) 0.000(3) 0.019(4)
C10A 0.051(6) 0.058(6) 0.040(4) 0.014(4) -0.002(4) 0.022(5)
C11A 0.039(5) 0.050(5) 0.050(5) 0.017(4) 0.003(4) 0.015(4)
N12A 0.038(4) 0.044(4) 0.041(4) 0.002(3) -0.006(3) 0.010(3)
C13A 0.045(5) 0.063(6) 0.050(5) 0.009(4) 0.002(4) 0.017(5)
C14A 0.075(7) 0.098(8) 0.056(6) 0.017(5) 0.011(5) 0.038(7)
C15A 0.038(5) 0.098(8) 0.076(6) 0.031(6) 0.010(4) 0.025(5)
C16A 0.058(7) 0.065(7) 0.100(8) 0.006(6) 0.014(6) 0.010(6)
C17A 0.043(5) 0.062(6) 0.040(4) 0.007(4) -0.003(4) 0.021(5)
C18A 0.068(7) 0.079(7) 0.061(6) 0.011(5) -0.001(5) 0.043(6)
C19A 0.078(7) 0.104(8) 0.047(5) 0.026(5) 0.004(5) 0.054(6)
C20A 0.058(6) 0.078(7) 0.052(5) 0.002(5) -0.006(4) 0.037(5)
N21A 0.037(4) 0.050(4) 0.038(3) 0.004(3) -0.006(3) 0.017(3)
C22A 0.035(5) 0.042(5) 0.041(4) 0.003(3) -0.002(3) 0.016(4)
N23A 0.034(4) 0.048(4) 0.038(3) 0.004(3) -0.002(3) 0.015(3)
C24A 0.061(6) 0.062(6) 0.038(4) 0.001(4) 0.004(4) 0.029(5)
C25A 0.065(6) 0.065(6) 0.040(5) -0.010(4) 0.002(4) 0.033(5)
C26A 0.046(5) 0.060(6) 0.042(5) -0.002(4) -0.007(4) 0.022(5)
O27A 0.067(9) 0.075(10) 0.067(8) -0.010(7) 0.001(7) 0.020(8)
O28A 0.032(6) 0.084(9) 0.038(6) -0.014(5) 0.008(5) 0.019(6)
N1B 0.033(4) 0.052(4) 0.036(3) 0.006(3) 0.000(3) 0.015(3)
C2B 0.039(5) 0.058(6) 0.043(5) 0.002(4) -0.007(4) 0.015(4)
C3B 0.051(5) 0.063(6) 0.035(4) 0.010(4) -0.007(4) 0.022(5)
C4B 0.040(5) 0.058(6) 0.037(4) 0.003(4) 0.003(3) 0.027(4)
C5B 0.044(5) 0.047(5) 0.046(4) 0.003(4) -0.004(4) 0.027(4)
C6B 0.037(5) 0.060(6) 0.037(4) -0.004(4) 0.000(3) 0.025(4)
C7B 0.042(5) 0.057(5) 0.031(4) -0.001(4) 0.001(3) 0.027(4)
C8B 0.059(6) 0.058(6) 0.044(5) -0.009(4) -0.004(4) 0.038(5)
C9B 0.049(5) 0.059(6) 0.043(4) -0.010(4) -0.009(4) 0.033(5)
C10B 0.054(6) 0.067(6) 0.051(5) -0.006(4) -0.018(4) 0.032(5)
C11B 0.049(5) 0.052(5) 0.052(5) 0.000(4) -0.008(4) 0.025(5)
N12B 0.039(4) 0.054(4) 0.033(3) 0.001(3) -0.006(3) 0.022(3)
C13B 0.053(5) 0.059(6) 0.036(4) 0.008(4) -0.003(4) 0.026(5)
C14B 0.106(16) 0.096(14) 0.046(10) 0.009(9) -0.017(10) 0.056(13)
C15B 0.085(13) 0.085(13) 0.051(10) 0.022(9) 0.009(9) 0.041(11)
C16B 0.073(12) 0.073(12) 0.063(10) 0.017(8) 0.011(8) 0.045(10)
C14B 0.13(3) 0.10(2) 0.08(2) 0.031(18) 0.02(2) 0.08(2)
C15B 0.15(4) 0.18(5) 0.29(6) 0.16(5) 0.05(4) 0.12(4)
C16B 0.33(7) 0.19(5) 0.13(3) 0.14(4) 0.16(5) 0.20(6)
C17B 0.066(6) 0.060(6) 0.055(5) -0.025(4) -0.030(4) 0.036(5)
C18B 0.098(9) 0.116(10) 0.084(8) -0.049(7) -0.002(7) 0.048(8)
C19B 0.103(9) 0.055(6) 0.089(7) -0.019(5) -0.032(6) 0.032(6)
C20B 0.051(6) 0.065(7) 0.090(7) -0.014(5) -0.020(5) 0.022(5)
N21B 0.039(4) 0.053(4) 0.038(3) 0.008(3) -0.001(3) 0.022(3)
C22B 0.042(5) 0.047(5) 0.033(4) 0.006(3) -0.003(3) 0.019(4)
N23B 0.044(4) 0.056(4) 0.035(3) 0.005(3) -0.001(3) 0.021(4)
C24B 0.059(6) 0.077(7) 0.058(6) 0.007(5) 0.003(4) 0.043(5)
C25B 0.070(7) 0.085(7) 0.067(6) 0.015(5) 0.019(5) 0.058(6)
C26B 0.044(5) 0.072(6) 0.058(5) 0.008(5) 0.004(4) 0.036(5)
O27B 0.091(11) 0.106(11) 0.072(9) 0.025(8) 0.030(8) 0.066(10)
O28B 0.071(9) 0.079(9) 0.069(8) 0.039(7) 0.022(6) 0.055(8)
N1C 0.043(4) 0.059(5) 0.040(4) 0.001(3) -0.001(3) 0.022(4)
C2C 0.039(5) 0.091(7) 0.042(5) 0.005(4) 0.003(4) 0.020(5)
C3C 0.040(5) 0.103(8) 0.042(5) -0.003(5) -0.005(4) 0.020(5)
C4C 0.046(6) 0.088(7) 0.043(5) 0.003(5) -0.003(4) 0.018(5)
C5C 0.042(5) 0.082(7) 0.041(5) 0.005(4) 0.001(4) 0.015(5)
C6C 0.037(5) 0.064(6) 0.038(4) 0.007(4) 0.001(4) 0.023(4)
C7C 0.045(5) 0.052(5) 0.039(4) 0.000(4) -0.003(4) 0.024(4)
C8C 0.045(5) 0.053(5) 0.043(5) -0.002(4) 0.004(4) 0.018(4)
C9C 0.046(5) 0.051(5) 0.048(5) 0.004(4) 0.004(4) 0.019(4)
C10C 0.044(5) 0.056(6) 0.046(5) 0.000(4) -0.003(4) 0.012(4)
C11C 0.046(5) 0.054(5) 0.040(4) 0.000(4) -0.004(4) 0.017(4)
N12C 0.041(4) 0.046(4) 0.037(3) 0.004(3) 0.000(3) 0.019(3)
C13C 0.045(6) 0.134(11) 0.053(6) -0.011(6) -0.015(5) 0.017(7)
C14C 0.067(9) 0.36(3) 0.067(8) -0.017(11) -0.025(6) 0.097(13)
C15C 0.21(2) 0.141(15) 0.137(14) -0.072(12) -0.111(14) 0.041(14)
C16C 0.074(8) 0.209(16) 0.041(6) 0.024(8) -0.018(5) 0.010(9)
C17C 0.055(6) 0.057(6) 0.046(5) 0.006(4) 0.012(4) 0.016(5)
C18C 0.120(11) 0.169(14) 0.114(10) 0.057(10) 0.075(9) 0.095(11)
C19C 0.091(8) 0.093(9) 0.052(6) -0.002(5) 0.027(6) 0.005(7)
C20C 0.089(8) 0.064(7) 0.064(6) 0.004(5) 0.012(5) 0.011(6)
N21C 0.049(4) 0.047(4) 0.038(3) 0.001(3) 0.000(3) 0.024(3)
C22C 0.040(5) 0.047(5) 0.039(4) 0.007(4) -0.001(3) 0.017(4)
N23C 0.050(4) 0.044(4) 0.035(3) 0.002(3) -0.007(3) 0.017(3)
C24C 0.071(6) 0.041(5) 0.059(6) 0.002(4) -0.012(5) 0.023(5)
C25C 0.088(7) 0.048(6) 0.065(6) -0.013(4) -0.022(5) 0.034(6)
C26C 0.068(6) 0.052(6) 0.064(6) 0.004(5) -0.012(5) 0.031(5)
O27C 0.127(14) 0.093(11) 0.084(10) -0.006(8) -0.032(9) 0.077(11)
O28C 0.070(8) 0.047(7) 0.042(6) -0.013(5) -0.026(6) 0.023(6)
Cl3 0.144(4) 0.130(3) 0.120(3) 0.009(3) -0.003(3) 0.051(3)
O31 0.072(4) 0.048(3) 0.032(3) 0.014(2) -0.005(2) 0.029(3)
O32 0.070(4) 0.036(3) 0.069(4) -0.005(3) 0.010(3) 0.031(3)
O33 0.041(3) 0.054(3) 0.039(3) 0.007(2) 0.018(2) 0.010(3)
O34 0.038(3) 0.053(4) 0.068(4) 0.003(3) -0.034(3) -0.010(3)
Cl4 0.084(2) 0.102(2) 0.090(2) 0.0041(17) -0.0007(16) 0.0363(19)
O41 0.046(4) 0.109(6) 0.091(5) 0.023(4) -0.020(3) 0.036(4)
O42 0.064(5) 0.073(5) 0.110(6) 0.041(4) 0.012(4) -0.005(4)
O43 0.066(4) 0.086(5) 0.045(4) -0.013(3) -0.001(3) 0.018(4)
O44 0.115(6) 0.091(5) 0.094(5) -0.034(4) -0.012(4) 0.075(5)
Cl5 0.0765(19) 0.090(2) 0.0896(19) 0.0090(16) 0.0106(15) 0.0440(17)
O51 0.045(4) 0.076(5) 0.070(4) 0.012(3) -0.007(3) 0.021(3)
O52 0.044(3) 0.068(4) 0.063(4) 0.004(3) 0.011(3) 0.026(3)
O53 0.073(4) 0.078(5) 0.057(4) 0.016(3) -0.004(3) 0.036(4)
O54 0.115(6) 0.066(5) 0.147(7) 0.018(4) 0.067(5) 0.064(5)

loop_
_atom_type_symbol
_atom_type_description
_atom_type_scat_dispersion_real
_atom_type_scat_dispersion_imag
_atom_type_scat_source
C C 0.0033 0.0016 'International Tables Vol C Tables 4.2.6.8 and 6.1.1.4'
H H 0.0000 0.0000 'International Tables Vol C Tables 4.2.6.8 and 6.1.1.4'
N N 0.0061 0.0033 'International Tables Vol C Tables 4.2.6.8 and 6.1.1.4'
O O 0.0106 0.0060 'International Tables Vol C Tables 4.2.6.8 and 6.1.1.4'
Pd Pd -0.9988 1.0072 'International Tables Vol C Tables 4.2.6.8 and 6.1.1.4'
Cl Cl 0.1484 0.1585 'International Tables Vol C Tables 4.2.6.8 and 6.1.1.4'

loop_
_geom_angle_atom_site_label_1
_geom_angle_atom_site_label_2
_geom_angle_atom_site_label_3
_geom_angle
_geom_angle_site_symmetry_1
_geom_angle_site_symmetry_3
_geom_angle_publ_flag
N12A PdA N1A 79.9(2) . . ?
N12A PdA N23C 174.3(3) . . ?
N1A PdA N23C 96.1(2) . . ?
N12A PdA N21A 97.6(2) . . ?
N1A PdA N21A 177.5(2) . . ?
N23C PdA N21A 86.3(2) . . ?
N1B PdB N12B 80.5(2) . . ?
N1B PdB N21B 175.9(3) . . ?
N12B PdB N21B 95.6(2) . . ?
N1B PdB N23A 97.0(2) . . ?
N12B PdB N23A 177.0(3) . . ?
N21B PdB N23A 87.0(2) . . ?
N1C PdC N12C 80.7(3) . . ?
N1C PdC N23B 96.6(3) . . ?
N12C PdC N23B 177.4(3) . . ?
N1C PdC N21C 174.6(3) . . ?
N12C PdC N21C 96.5(2) . . ?
N23B PdC N21C 86.1(2) . . ?
C2A N1A C6A 118.1(7) . . ?
C2A N1A PdA 126.3(6) . . ?
C6A N1A PdA 115.6(5) . . ?
N1A C2A C3A 122.9(8) . . ?
C2A C3A C4A 121.3(7) . . ?
C3A C4A C5A 115.1(7) . . ?
C3A C4A C13A 120.5(7) . . ?
C5A C4A C13A 124.3(7) . . ?
C6A C5A C4A 121.5(7) . . ?
N1A C6A C5A 121.1(7) . . ?
N1A C6A C7A 114.8(6) . . ?
C5A C6A C7A 124.0(7) . . ?
N12A C7A C8A 121.5(7) . . ?
N12A C7A C6A 113.5(6) . . ?
C8A C7A C6A 124.8(7) . . ?
C7A C8A C9A 121.4(7) . . ?
C8A C9A C10A 116.4(7) . . ?
C8A C9A C17A 120.8(7) . . ?
C10A C9A C17A 122.7(7) . . ?
C11A C10A C9A 121.1(7) . . ?
N12A C11A C10A 121.8(8) . . ?
C11A N12A C7A 117.8(6) . . ?
C11A N12A PdA 125.6(5) . . ?
C7A N12A PdA 116.2(5) . . ?
C4A C13A C16A 106.6(8) . . ?
C4A C13A C15A 112.2(7) . . ?
C16A C13A C15A 111.0(8) . . ?
C4A C13A C14A 110.5(7) . . ?
C16A C13A C14A 106.7(8) . . ?
C15A C13A C14A 109.6(8) . . ?
C20A C17A C19A 108.8(7) . . ?
C20A C17A C18A 109.4(7) . . ?
C19A C17A C18A 109.0(7) . . ?
C20A C17A C9A 106.7(7) . . ?
C19A C17A C9A 112.2(7) . . ?
C18A C17A C9A 110.7(7) . . ?
C22A N21A C26A 117.4(7) . . ?
C22A N21A PdA 124.0(5) . . ?
C26A N21A PdA 117.6(5) . . ?
N23A C22A N21A 126.9(7) . . ?
C22A N23A C24A 119.3(7) . . ?
C22A N23A PdB 123.1(5) . . ?
C24A N23A PdB 116.8(5) . . ?
O28A C24A N23A 117.0(9) . . ?
O28A C24A C25A 127.5(9) . . ?
N23A C24A C25A 115.5(8) . . ?
C26A C25A C24A 122.8(8) . . ?
O27A C26A C25A 127.5(10) . . ?
O27A C26A N21A 114.3(9) . . ?
C25A C26A N21A 118.1(8) . . ?
C2B N1B C6B 117.9(7) . . ?
C2B N1B PdB 126.3(6) . . ?
C6B N1B PdB 115.7(5) . . ?
N1B C2B C3B 121.9(8) . . ?
C4B C3B C2B 120.5(7) . . ?
C3B C4B C5B 117.8(7) . . ?
C3B C4B C13B 122.6(7) . . ?
C5B C4B C13B 119.6(7) . . ?
C6B C5B C4B 120.0(8) . . ?
C5B C6B N1B 121.8(7) . . ?
C5B C6B C7B 124.7(8) . . ?
N1B C6B C7B 113.5(7) . . ?
N12B C7B C8B 121.6(7) . . ?
N12B C7B C6B 114.6(7) . . ?
C8B C7B C6B 123.8(7) . . ?
C9B C8B C7B 120.4(8) . . ?
C8B C9B C10B 116.4(8) . . ?
C8B C9B C17B 123.2(8) . . ?
C10B C9B C17B 120.3(7) . . ?
C11B C10B C9B 120.7(7) . . ?
N12B C11B C10B 122.9(8) . . ?
C11B N12B C7B 117.9(7) . . ?
C11B N12B PdB 126.7(6) . . ?
C7B N12B PdB 115.4(5) . . ?
C16B C13B C16B 142.0(16) . . ?
C16B C13B C15B 62(3) . . ?
C16B C13B C15B 106.3(13) . . ?
C16B C13B C14B 109(3) . . ?
C16B C13B C14B 57.2(14) . . ?
C15B C13B C14B 50.5(14) . . ?
C16B C13B C14B 51(3) . . ?
C16B C13B C14B 110.1(12) . . ?
C15B C13B C14B 109.0(12) . . ?
C14B C13B C14B 134.4(14) . . ?
C16B C13B C4B 108.8(15) . . ?
C16B C13B C4B 109.1(8) . . ?
C15B C13B C4B 110.2(9) . . ?
C14B C13B C4B 113.6(12) . . ?
C14B C13B C4B 111.9(10) . . ?
C16B C13B C15B 110(3) . . ?
C16B C13B C15B 56(2) . . ?
C15B C13B C15B 143.8(16) . . ?
C14B C13B C15B 110(3) . . ?
C14B C13B C15B 59(2) . . ?
C4B C13B C15B 105.8(14) . . ?
C18B C17B C19B 110.7(9) . . ?
C18B C17B C9B 107.5(8) . . ?
C19B C17B C9B 111.7(7) . . ?
C18B C17B C20B 110.5(8) . . ?
C19B C17B C20B 107.2(9) . . ?
C9B C17B C20B 109.3(7) . . ?
C22B N21B C26B 118.9(7) . . ?
C22B N21B PdB 122.6(5) . . ?
C26B N21B PdB 118.4(5) . . ?
N23B C22B N21B 124.4(8) . . ?
C22B N23B C24B 119.7(7) . . ?
C22B N23B PdC 121.7(6) . . ?
C24B N23B PdC 117.8(5) . . ?
O28B C24B C25B 126.1(10) . . ?
O28B C24B N23B 116.6(9) . . ?
C25B C24B N23B 117.3(8) . . ?
C24B C25B C26B 121.5(8) . . ?
O27B C26B N21B 115.7(9) . . ?
O27B C26B C25B 125.7(10) . . ?
N21B C26B C25B 118.3(8) . . ?
C2C N1C C6C 117.5(7) . . ?
C2C N1C PdC 126.5(5) . . ?
C6C N1C PdC 115.7(5) . . ?
N1C C2C C3C 122.4(8) . . ?
C4C C3C C2C 120.4(8) . . ?
C3C C4C C5C 117.1(8) . . ?
C3C C4C C13C 121.4(8) . . ?
C5C C4C C13C 121.4(8) . . ?
C6C C5C C4C 120.4(8) . . ?
N1C C6C C5C 122.2(8) . . ?
N1C C6C C7C 114.2(7) . . ?
C5C C6C C7C 123.6(7) . . ?
N12C C7C C8C 122.0(7) . . ?
N12C C7C C6C 114.8(6) . . ?
C8C C7C C6C 123.2(7) . . ?
C7C C8C C9C 119.0(7) . . ?
C10C C9C C8C 117.7(7) . . ?
C10C C9C C17C 120.6(8) . . ?
C8C C9C C17C 121.8(7) . . ?
C11C C10C C9C 120.1(8) . . ?
N12C C11C C10C 123.0(7) . . ?
C11C N12C C7C 118.2(6) . . ?
C11C N12C PdC 127.2(5) . . ?
C7C N12C PdC 114.6(5) . . ?
C14C C13C C16C 110.2(12) . . ?
C14C C13C C15C 109.0(13) . . ?
C16C C13C C15C 109.9(13) . . ?
C14C C13C C4C 110.3(9) . . ?
C16C C13C C4C 111.6(9) . . ?
C15C C13C C4C 105.8(10) . . ?
C19C C17C C20C 110.0(8) . . ?
C19C C17C C9C 112.2(7) . . ?
C20C C17C C9C 108.1(7) . . ?
C19C C17C C18C 109.5(10) . . ?
C20C C17C C18C 109.8(9) . . ?
C9C C17C C18C 107.2(7) . . ?
C22C N21C C26C 118.4(7) . . ?
C22C N21C PdC 125.3(5) . . ?
C26C N21C PdC 115.2(5) . . ?
N21C C22C N23C 124.7(8) . . ?
C22C N23C C24C 119.0(7) . . ?
C22C N23C PdA 125.7(6) . . ?
C24C N23C PdA 114.9(5) . . ?
O28C C24C C25C 124.9(9) . . ?
O28C C24C N23C 116.6(8) . . ?
C25C C24C N23C 118.4(8) . . ?
C24C C25C C26C 120.5(9) . . ?
O27C C26C C25C 124.9(11) . . ?
O27C C26C N21C 116.2(10) . . ?
C25C C26C N21C 118.8(8) . . ?
O33 Cl3 O31 110.8(5) . . ?
O33 Cl3 O34 109.1(5) . . ?
O31 Cl3 O34 110.1(4) . . ?
O33 Cl3 O32 109.3(4) . . ?
O31 Cl3 O32 109.1(4) . . ?
O34 Cl3 O32 108.4(5) . . ?
O42 Cl4 O44 114.7(6) . . ?
O42 Cl4 O41 112.8(5) . . ?
O44 Cl4 O41 109.9(5) . . ?
O42 Cl4 O43 107.7(5) . . ?
O44 Cl4 O43 104.8(5) . . ?
O41 Cl4 O43 106.3(5) . . ?
O54 Cl5 O53 112.6(5) . . ?
O54 Cl5 O52 111.5(4) . . ?
O53 Cl5 O52 109.7(4) . . ?
O54 Cl5 O51 109.4(5) . . ?
O53 Cl5 O51 107.0(4) . . ?
O52 Cl5 O51 106.3(4) . . ?
O64 C62 C61 120(2) . . ?
O64 C62 C63 138(2) . . ?
C61 C62 C63 102.6(18) . . ?
O74 C72 C71 121.8(13) . . ?
O74 C72 C73 125.9(14) . . ?
C71 C72 C73 112.1(13) . . ?
O84 C82 C81 119(3) . . ?
O84 C82 C83 129(3) . . ?
C81 C82 C83 112(3) . . ?

loop_
_geom_bond_atom_site_label_1
_geom_bond_atom_site_label_2
_geom_bond_distance
_geom_bond_site_symmetry_2
_geom_bond_publ_flag
PdA N12A 2.007(6) . ?
PdA N1A 2.015(6) . ?
PdA N23C 2.037(6) . ?
PdA N21A 2.038(6) . ?
PdB N1B 1.997(6) . ?
PdB N12B 2.000(6) . ?
PdB N21B 2.030(6) . ?
PdB N23A 2.036(6) . ?
PdC N1C 1.998(6) . ?
PdC N12C 2.011(6) . ?
PdC N23B 2.033(6) . ?
PdC N21C 2.036(6) . ?
N1A C2A 1.339(10) . ?
N1A C6A 1.350(9) . ?
C2A C3A 1.365(11) . ?
C3A C4A 1.393(11) . ?
C4A C5A 1.400(10) . ?
C4A C13A 1.505(11) . ?
C5A C6A 1.386(10) . ?
C6A C7A 1.474(10) . ?
C7A N12A 1.360(9) . ?
C7A C8A 1.367(10) . ?
C8A C9A 1.378(10) . ?
C9A C10A 1.380(11) . ?
C9A C17A 1.546(11) . ?
C10A C11A 1.372(11) . ?
C11A N12A 1.347(9) . ?
C13A C16A 1.511(13) . ?
C13A C15A 1.517(12) . ?
C13A C14A 1.543(12) . ?
C17A C20A 1.509(12) . ?
C17A C19A 1.534(11) . ?
C17A C18A 1.536(12) . ?
N21A C22A 1.314(9) . ?
N21A C26A 1.413(10) . ?
C22A N23A 1.305(9) . ?
N23A C24A 1.406(10) . ?
C24A O28A 1.272(13) . ?
C24A C25A 1.411(12) . ?
C25A C26A 1.356(12) . ?
C26A O27A 1.231(15) . ?
N1B C2B 1.345(9) . ?
N1B C6B 1.370(10) . ?
C2B C3B 1.391(11) . ?
C3B C4B 1.366(11) . ?
C4B C5B 1.397(10) . ?
C4B C13B 1.551(11) . ?
C5B C6B 1.373(11) . ?
C6B C7B 1.470(10) . ?
C7B N12B 1.358(10) . ?
C7B C8B 1.399(11) . ?
C8B C9B 1.391(11) . ?
C9B C10B 1.395(12) . ?
C9B C17B 1.529(11) . ?
C10B C11B 1.377(12) . ?
C11B N12B 1.338(9) . ?
C13B C16B 1.43(3) . ?
C13B C16B 1.475(18) . ?
C13B C15B 1.499(19) . ?
C13B C14B 1.54(3) . ?
C13B C14B 1.549(17) . ?
C13B C15B 1.61(4) . ?
C17B C18B 1.513(13) . ?
C17B C19B 1.514(13) . ?
C17B C20B 1.545(12) . ?
N21B C22B 1.336(9) . ?
N21B C26B 1.383(10) . ?
C22B N23B 1.320(9) . ?
N23B C24B 1.401(11) . ?
C24B O28B 1.244(13) . ?
C24B C25B 1.381(12) . ?
C25B C26B 1.396(12) . ?
C26B O27B 1.258(14) . ?
N1C C2C 1.348(10) . ?
N1C C6C 1.352(9) . ?
C2C C3C 1.373(11) . ?
C3C C4C 1.372(12) . ?
C4C C5C 1.391(12) . ?
C4C C13C 1.547(12) . ?
C5C C6C 1.366(11) . ?
C6C C7C 1.472(11) . ?
C7C N12C 1.361(9) . ?
C7C C8C 1.386(11) . ?
C8C C9C 1.403(11) . ?
C9C C10C 1.381(11) . ?
C9C C17C 1.534(11) . ?
C10C C11C 1.371(11) . ?
C11C N12C 1.326(10) . ?
C13C C14C 1.499(16) . ?
C13C C16C 1.506(15) . ?
C13C C15C 1.53(2) . ?
C17C C19C 1.516(13) . ?
C17C C20C 1.523(13) . ?
C17C C18C 1.543(15) . ?
N21C C22C 1.325(9) . ?
N21C C26C 1.387(11) . ?
C22C N23C 1.327(9) . ?
N23C C24C 1.384(11) . ?
C24C O28C 1.294(12) . ?
C24C C25C 1.380(12) . ?
C25C C26C 1.387(12) . ?
C26C O27C 1.272(15) . ?
Cl3 O33 1.402(6) . ?
Cl3 O31 1.409(6) . ?
Cl3 O34 1.423(6) . ?
Cl3 O32 1.444(7) . ?
Cl4 O42 1.390(7) . ?
Cl4 O44 1.412(7) . ?
Cl4 O41 1.414(6) . ?
Cl4 O43 1.476(6) . ?
Cl5 O54 1.382(7) . ?
Cl5 O53 1.423(6) . ?
Cl5 O52 1.430(6) . ?
Cl5 O51 1.477(7) . ?
C61 C62 1.38(2) . ?
C62 O64 1.262(18) . ?
C62 C63 1.46(2) . ?
C71 C72 1.440(16) . ?
C72 O74 1.229(13) . ?
C72 C73 1.473(17) . ?
C81 C82 1.42(2) . ?
C82 O84 1.23(2) . ?
C82 C83 1.48(2) . ?
